data_7125623
loop_
_publ_author_name
'Liu, Tianlin'
'Liao, Sicheng'
'Song, Siwei'
'Wang, Kangcai'
'Jin, Yunhe'
'Zhang, Qinghua'

_publ_section_title
;
 Combination of gem-dinitromethyl functionality and a
 5-amino-1,3,4-oxadiazole framework for zwitterionic energetic materials.
;
_journal_issue 2
_journal_name_full 'Chemical communications (Cambridge, England)'
_journal_page_first 209
_journal_page_last 212
_journal_paper_doi 10.1039/c9cc08182h
_journal_volume 56
_journal_year 2019
_chemical_formula_moiety 'C3 H3 N5 O5'
_chemical_formula_sum 'C3 H3 N5 O5'
_chemical_formula_weight 189.10
_space_group_crystal_system orthorhombic
_space_group_IT_number 29
_space_group_name_Hall 'P 2c -2ac'
_space_group_name_H-M_alt 'P c a 21'
_atom_sites_solution_hydrogens mixed
_atom_sites_solution_primary direct
_audit_creation_date 2017-03-30
_audit_creation_method
;
Olex2 1.2-beta
(compiled 2017.03.14 svn.r3398 for OlexSys, GUI svn.r5328)
;
_audit_update_record
;
2019-06-27 deposited with the CCDC.	2019-11-27 downloaded from the CCDC.
;
_cell_angle_alpha 90
_cell_angle_beta 90
_cell_angle_gamma 90
_cell_formula_units_Z 4
_cell_length_a 8.2688(10)
_cell_length_b 6.1121(7)
_cell_length_c 13.2779(17)
_cell_measurement_reflns_used 2027
_cell_measurement_temperature 173
_cell_measurement_theta_max 27.06
_cell_measurement_theta_min 3.07
_cell_volume 671.06(14)
_computing_cell_refinement 'SAINT v7.68A (Bruker, 2009)'
_computing_data_reduction 'SAINT v7.68A (Bruker, 2009)'
_computing_molecular_graphics 'Olex2 (Dolomanov et al., 2009)'
_computing_publication_material 'Olex2 (Dolomanov et al., 2009)'
_computing_structure_refinement 'ShelXL (Sheldrick, 2015)'
_computing_structure_solution 'SIR2004 (Burla et al., 2007)'
_diffrn_ambient_temperature 173
_diffrn_measured_fraction_theta_full 0.989
_diffrn_measured_fraction_theta_max 0.985
_diffrn_measurement_device_type 'Bruker APEX-II CCD'
_diffrn_measurement_method '\f and \w scans'
_diffrn_radiation_monochromator graphite
_diffrn_radiation_type MoK\a
_diffrn_radiation_wavelength 0.71073
_diffrn_reflns_av_R_equivalents 0.0262
_diffrn_reflns_av_unetI/netI 0.0323
_diffrn_reflns_Laue_measured_fraction_full 0.989
_diffrn_reflns_Laue_measured_fraction_max 0.985
_diffrn_reflns_limit_h_max 10
_diffrn_reflns_limit_h_min -10
_diffrn_reflns_limit_k_max 6
_diffrn_reflns_limit_k_min -7
_diffrn_reflns_limit_l_max 17
_diffrn_reflns_limit_l_min -17
_diffrn_reflns_number 3692
_diffrn_reflns_point_group_measured_fraction_full 0.992
_diffrn_reflns_point_group_measured_fraction_max 0.988
_diffrn_reflns_theta_full 25.242
_diffrn_reflns_theta_max 27.492
_diffrn_reflns_theta_min 3.068
_diffrn_standards_number 0
_exptl_absorpt_coefficient_mu 0.177
_exptl_absorpt_correction_T_max 0.7456
_exptl_absorpt_correction_T_min 0.6640
_exptl_absorpt_correction_type multi-scan
_exptl_absorpt_process_details
'SADABS-2008/1 (Bruker,2008) was used for absorption correction. wR2(int) was 0.0846 before and 0.0410 after correction. The Ratio of minimum to maximum transmission is 0.8906. The \l/2 correction factor is 0.0015.'
_exptl_crystal_colour 'clear yellowish yellow'
_exptl_crystal_colour_lustre clear
_exptl_crystal_colour_modifier yellowish
_exptl_crystal_colour_primary yellow
_exptl_crystal_density_diffrn 1.872
_exptl_crystal_density_method 'not measured'
_exptl_crystal_description block
_exptl_crystal_F_000 384
_exptl_crystal_size_max 0.24
_exptl_crystal_size_mid 0.22
_exptl_crystal_size_min 0.2
_refine_diff_density_max 0.200
_refine_diff_density_min -0.183
_refine_diff_density_rms 0.051
_refine_ls_abs_structure_details
;
 Refined as an inversion twin.
;
_refine_ls_abs_structure_Flack 0.1(17)
_refine_ls_extinction_method none
_refine_ls_goodness_of_fit_ref 1.105
_refine_ls_hydrogen_treatment mixed
_refine_ls_matrix_type full
_refine_ls_number_parameters 123
_refine_ls_number_reflns 1436
_refine_ls_number_restraints 1
_refine_ls_restrained_S_all 1.105
_refine_ls_R_factor_all 0.0309
_refine_ls_R_factor_gt 0.0292
_refine_ls_shift/su_max 0.000
_refine_ls_shift/su_mean 0.000
_refine_ls_structure_factor_coef Fsqd
_refine_ls_weighting_details 'w=1/[\s^2^(Fo^2^)+(0.0475P)^2^+0.0299P] where P=(Fo^2^+2Fc^2^)/3'
_refine_ls_weighting_scheme calc
_refine_ls_wR_factor_gt 0.0765
_refine_ls_wR_factor_ref 0.0779
_reflns_Friedel_coverage 0.919
_reflns_Friedel_fraction_full 0.995
_reflns_Friedel_fraction_max 0.992
_reflns_number_gt 1367
_reflns_number_total 1436
_reflns_threshold_expression 'I > 2\s(I)'
_cod_data_source_file c9cc08182h2.cif
_cod_data_source_block mo_ltl-4-2-2_0ma
_cod_depositor_comments 'Adding full bibliography for 7125621--7125624.cif.'
_cod_database_code 7125623
_shelx_shelxl_version_number 2014/7
_shelx_space_group_comment
;
The symmetry employed for this shelxl refinement is uniquely defined
by the following loop, which should always be used as a source of
symmetry information in preference to the above space-group names.
They are only intended as comments.
;
_olex2_refinement_description
;
1. Twinned data refinement
 Scales: 0.9(17)
 0.1(17)
2. Fixed Uiso
 At 1.2 times of:
  All N(H,H) groups
3.a X=CH2 refined with riding coordinates:
 N5(H5A,H5B)
;
_olex2_submission_special_instructions 'No special instructions were received'

loop_
_space_group_symop_operation_xyz
'x, y, z'
'-x, -y, z+1/2'
'-x+1/2, y, z+1/2'
'x+1/2, -y, z'

loop_
_atom_site_label
_atom_site_type_symbol
_atom_site_fract_x
_atom_site_fract_y
_atom_site_fract_z
_atom_site_U_iso_or_equiv
_atom_site_adp_type
_atom_site_occupancy
_atom_site_site_symmetry_order
_atom_site_calc_flag
_atom_site_refinement_flags_posn
O5 O -0.2462(2) 0.1074(3) -0.30930(13) 0.0206(4) Uani 1 1 d .
O3 O -0.3473(2) -0.2745(3) -0.57766(12) 0.0262(4) Uani 1 1 d .
N4 N -0.3880(2) 0.0170(3) -0.17989(15) 0.0214(4) Uani 1 1 d .
O4 O -0.4701(2) -0.0239(3) -0.49016(13) 0.0273(4) Uani 1 1 d .
O2 O -0.0738(2) -0.3771(3) -0.32979(12) 0.0267(4) Uani 1 1 d .
N1 N -0.3667(2) -0.1772(3) -0.49748(13) 0.0179(4) Uani 1 1 d .
N3 N -0.4003(3) -0.1574(3) -0.24563(14) 0.0210(4) Uani 1 1 d .
O1 O -0.1171(2) -0.4852(4) -0.48266(14) 0.0404(6) Uani 1 1 d .
N5 N -0.2512(3) 0.3583(3) -0.18085(17) 0.0298(5) Uani 1 1 d .
H5A H -0.2830 0.3964 -0.1201 0.036 Uiso 1 1 calc R
H5B H -0.1889 0.4464 -0.2161 0.036 Uiso 1 1 calc R
C3 C -0.2963(3) 0.1723(4) -0.21848(17) 0.0206(5) Uani 1 1 d .
C2 C -0.3152(3) -0.0992(4) -0.32162(17) 0.0177(4) Uani 1 1 d .
C1 C -0.2806(3) -0.2222(4) -0.41182(16) 0.0192(5) Uani 1 1 d .
N2 N -0.1527(3) -0.3699(3) -0.41036(15) 0.0217(4) Uani 1 1 d .
H4 H -0.429(5) 0.022(6) -0.127(3) 0.044(10) Uiso 1 1 d .

loop_
_atom_site_aniso_label
_atom_site_aniso_U_11
_atom_site_aniso_U_22
_atom_site_aniso_U_33
_atom_site_aniso_U_23
_atom_site_aniso_U_13
_atom_site_aniso_U_12
O5 0.0229(8) 0.0213(9) 0.0176(7) -0.0047(6) 0.0027(6) -0.0031(7)
O3 0.0327(9) 0.0291(10) 0.0167(7) -0.0061(7) -0.0011(7) 0.0060(8)
N4 0.0250(11) 0.0235(11) 0.0157(9) -0.0029(7) 0.0040(7) 0.0019(8)
O4 0.0306(10) 0.0285(10) 0.0228(7) -0.0045(7) -0.0065(7) 0.0122(8)
O2 0.0251(9) 0.0321(11) 0.0227(9) 0.0024(7) -0.0054(7) 0.0046(7)
N1 0.0196(10) 0.0178(10) 0.0162(8) -0.0015(8) 0.0000(7) -0.0007(7)
N3 0.0228(9) 0.0229(11) 0.0173(9) -0.0029(7) 0.0005(7) 0.0004(8)
O1 0.0431(12) 0.0459(14) 0.0322(11) -0.0169(9) -0.0075(8) 0.0246(10)
N5 0.0411(13) 0.0246(11) 0.0236(10) -0.0090(9) 0.0045(9) -0.0061(9)
C3 0.0215(12) 0.0240(12) 0.0164(9) -0.0023(9) -0.0016(8) 0.0041(8)
C2 0.0160(10) 0.0187(11) 0.0183(10) -0.0017(8) -0.0015(8) 0.0006(8)
C1 0.0197(11) 0.0210(12) 0.0168(9) -0.0027(8) -0.0008(7) 0.0002(9)
N2 0.0229(11) 0.0215(11) 0.0207(9) -0.0019(7) -0.0012(8) 0.0029(8)

loop_
_atom_type_symbol
_atom_type_description
_atom_type_scat_dispersion_real
_atom_type_scat_dispersion_imag
_atom_type_scat_source
C C 0.0033 0.0016 'International Tables Vol C Tables 4.2.6.8 and 6.1.1.4'
H H 0.0000 0.0000 'International Tables Vol C Tables 4.2.6.8 and 6.1.1.4'
N N 0.0061 0.0033 'International Tables Vol C Tables 4.2.6.8 and 6.1.1.4'
O O 0.0106 0.0060 'International Tables Vol C Tables 4.2.6.8 and 6.1.1.4'

loop_
_geom_angle_atom_site_label_1
_geom_angle_atom_site_label_2
_geom_angle_atom_site_label_3
_geom_angle
C3 O5 C2 104.36(19)
N3 N4 H4 124(3)
C3 N4 N3 110.61(19)
C3 N4 H4 125(3)
O3 N1 O4 120.65(18)
O3 N1 C1 123.65(19)
O4 N1 C1 115.69(19)
C2 N3 N4 104.1(2)
H5A N5 H5B 120.0
C3 N5 H5A 120.0
C3 N5 H5B 120.0
N4 C3 O5 108.4(2)
N5 C3 O5 121.3(2)
N5 C3 N4 130.3(2)
O5 C2 C1 119.19(19)
N3 C2 O5 112.6(2)
N3 C2 C1 128.2(2)
N1 C1 C2 118.8(2)
N1 C1 N2 122.5(2)
N2 C1 C2 118.52(19)
O2 N2 C1 115.48(19)
O1 N2 O2 121.5(2)
O1 N2 C1 123.0(2)

loop_
_geom_bond_atom_site_label_1
_geom_bond_atom_site_label_2
_geom_bond_distance
O5 C3 1.335(3)
O5 C2 1.395(3)
O3 N1 1.230(2)
N4 N3 1.381(3)
N4 C3 1.319(3)
N4 H4 0.79(4)
O4 N1 1.273(2)
O2 N2 1.254(3)
N1 C1 1.369(3)
N3 C2 1.280(3)
O1 N2 1.227(3)
N5 H5A 0.8800
N5 H5B 0.8800
N5 C3 1.296(3)
C2 C1 1.443(3)
C1 N2 1.391(3)

loop_
_geom_torsion_atom_site_label_1
_geom_torsion_atom_site_label_2
_geom_torsion_atom_site_label_3
_geom_torsion_atom_site_label_4
_geom_torsion
O5 C2 C1 N1 -82.0(3)
O5 C2 C1 N2 93.2(3)
O3 N1 C1 C2 -179.2(2)
O3 N1 C1 N2 5.9(4)
N4 N3 C2 O5 0.1(2)
N4 N3 C2 C1 177.6(2)
O4 N1 C1 C2 1.4(3)
O4 N1 C1 N2 -173.6(2)
N1 C1 N2 O2 172.5(2)
N1 C1 N2 O1 -6.9(4)
N3 N4 C3 O5 0.2(3)
N3 N4 C3 N5 -178.1(3)
N3 C2 C1 N1 100.6(3)
N3 C2 C1 N2 -84.3(3)
C3 O5 C2 N3 0.1(3)
C3 O5 C2 C1 -177.8(2)
C3 N4 N3 C2 -0.1(2)
C2 O5 C3 N4 -0.1(2)
C2 O5 C3 N5 178.3(2)
C2 C1 N2 O2 -2.5(3)
C2 C1 N2 O1 178.1(2)

loop_
_twin_individual_id
_twin_individual_mass_fraction_refined
1 0.9(17)
2 0.1(17)
